data_4344225
loop_
_publ_author_name
'Vivekananda, K. V.'
'Dey, S.'
'Maity, D. K.'
'Bhuvanesh, N.'
'Jain, V. K.'

_publ_section_title
;
 Supramolecular Macrocyclic Pd(II) and Pt(II) Squares and Rectangles with
 Aryldithiolate Ligands and their Excellent Catalytic Activity in Suzuki
 C-C Coupling Reaction.
;
_journal_issue 21
_journal_name_full 'Inorganic chemistry'
_journal_page_first 10153
_journal_page_last 10162
_journal_paper_doi 10.1021/acs.inorgchem.5b00806
_journal_volume 54
_journal_year 2015
_chemical_formula_moiety 'C128 H112 P8 Pd4 S4, 4(C F3 O3 S)'
_chemical_formula_sum 'C132 H112 F12 O12 P8 Pd4 S8'
_chemical_formula_weight 3048.05
_chemical_name_systematic
;
 ?
;
_space_group_crystal_system triclinic
_space_group_IT_number 2
_space_group_name_Hall '-P 1'
_space_group_name_H-M_alt 'P -1'
_symmetry_space_group_name_Hall '-P 1'
_symmetry_space_group_name_H-M 'P -1'
_atom_sites_solution_hydrogens geom
_audit_creation_date 2014-03-20
_audit_creation_method
;
Olex2 1.2-beta
(compiled 2013.09.17 svn.r2790 for OlexSys, GUI svn.r4601)
;
_cell_angle_alpha 92.291(2)
_cell_angle_beta 113.233(2)
_cell_angle_gamma 91.287(2)
_cell_formula_units_Z 1
_cell_length_a 14.619(3)
_cell_length_b 14.797(3)
_cell_length_c 18.150(3)
_cell_measurement_reflns_used 9408
_cell_measurement_temperature 110.15
_cell_measurement_theta_max 27.529
_cell_measurement_theta_min 2.295
_cell_volume 3601.8(12)
_computing_data_reduction 'SAINT v8.27A (Bruker, 2012)'
_computing_molecular_graphics
;
O. V. Dolomanov, L. J. Bourhis, R. J. Gildea, J. A. K. Howard and H. Puschmann,
OLEX2: a complete structure solution, refinement and analysis program.
J. Appl. Cryst. (2009). 42, 339-341.
;
_computing_publication_material
;
O. V. Dolomanov, L. J. Bourhis, R. J. Gildea, J. A. K. Howard and H. Puschmann,
OLEX2: a complete structure solution, refinement and analysis program.
J. Appl. Cryst. (2009). 42, 339-341.
;
_computing_structure_refinement
;
SHELX, G.M. Sheldrick, Acta Cryst.
(2008). A64, 112-122
;
_diffrn_ambient_temperature 110.15
_diffrn_measured_fraction_theta_full 0.993
_diffrn_measured_fraction_theta_max 0.969
_diffrn_measurement_device_type 'Bruker APEX-II CCD'
_diffrn_measurement_method '\f and \w scans'
_diffrn_radiation_monochromator graphite
_diffrn_radiation_type MoK\a
_diffrn_radiation_wavelength 0.71073
_diffrn_reflns_av_R_equivalents 0.0280
_diffrn_reflns_av_unetI/netI 0.0350
_diffrn_reflns_laue_measured_fraction_full 0.993
_diffrn_reflns_laue_measured_fraction_max 0.969
_diffrn_reflns_limit_h_max 18
_diffrn_reflns_limit_h_min -18
_diffrn_reflns_limit_k_max 18
_diffrn_reflns_limit_k_min -18
_diffrn_reflns_limit_l_max 23
_diffrn_reflns_limit_l_min -23
_diffrn_reflns_number 40761
_diffrn_reflns_point_group_measured_fraction_full 0.993
_diffrn_reflns_point_group_measured_fraction_max 0.969
_diffrn_reflns_theta_full 25.242
_diffrn_reflns_theta_max 27.550
_diffrn_reflns_theta_min 1.891
_diffrn_standards_number 0
_exptl_absorpt_coefficient_mu 0.766
_exptl_absorpt_correction_T_max 0.7456
_exptl_absorpt_correction_T_min 0.6366
_exptl_absorpt_correction_type multi-scan
_exptl_absorpt_process_details
;
SADABS-2012/1 (Bruker,2012) was used for absorption correction.
wR2(int) was 0.0501 before and 0.0387 after correction.
The Ratio of minimum to maximum transmission is 0.8538.
The \l/2 correction factor is 0.0015.
;
_exptl_crystal_colour red
_exptl_crystal_colour_modifier orangish
_exptl_crystal_colour_primary red
_exptl_crystal_density_diffrn 1.405
_exptl_crystal_description block
_exptl_crystal_F_000 1540
_exptl_crystal_size_max 0.26
_exptl_crystal_size_mid 0.26
_exptl_crystal_size_min 0.15
_refine_diff_density_max 3.049
_refine_diff_density_min -1.179
_refine_diff_density_rms 0.108
_refine_ls_extinction_method none
_refine_ls_goodness_of_fit_ref 1.027
_refine_ls_hydrogen_treatment constr
_refine_ls_matrix_type full
_refine_ls_number_parameters 939
_refine_ls_number_reflns 16120
_refine_ls_number_restraints 516
_refine_ls_restrained_S_all 1.060
_refine_ls_R_factor_all 0.0579
_refine_ls_R_factor_gt 0.0466
_refine_ls_shift/su_max 0.001
_refine_ls_shift/su_mean 0.000
_refine_ls_structure_factor_coef Fsqd
_refine_ls_weighting_details 'w=1/[\s^2^(Fo^2^)+(0.0737P)^2^+7.5037P] where P=(Fo^2^+2Fc^2^)/3'
_refine_ls_weighting_scheme calc
_refine_ls_wR_factor_gt 0.1257
_refine_ls_wR_factor_ref 0.1359
_reflns_Friedel_coverage 0.000
_reflns_number_gt 13396
_reflns_number_total 16120
_reflns_threshold_expression 'I > 2\s(I)'
_cod_data_source_file ic5b00806_si_002.cif
_cod_data_source_block sd42_sq
_cod_depositor_comments 'Adding full bibliography for 4344224--4344226.cif.'
_cod_original_cell_volume 3601.6(11)
_cod_database_code 4344225
_shelxl_version_number 2013-4
_shelx_space_group_comment
;
The symmetry employed for this shelxl refinement is uniquely defined
by the following loop, which should always be used as a source of
symmetry information in preference to the above space-group names.
They are only intended as comments.
;
_shelx_estimated_absorpt_t_max 0.894
_shelx_estimated_absorpt_t_min 0.826
_olex2_refinement_description
;
1. Fixed Uiso
 At 1.2 times of:
  All C(H) groups, All C(H,H) groups
2. Rigid bond restraints
 S1C, S1D, O2C, O3C, O4C, C5C, F6C, F7C, F8C, O2D, O3D, O4D, C5D, F6D, F7D, F8D
 with sigma for 1-2 distances of 0.005 and sigma for 1-3 distances of 0.005
 S9C, S9D, O10C, O11C, O12C, C13C, F14C, F15C, F16C, O10D, O11D, O12D, C13D,
 F14D, F15D, F16D
 with sigma for 1-2 distances of 0.005 and sigma for 1-3 distances of 0.005
3. Uiso/Uaniso restraints and constraints
S1C \\sim S1D \\sim O2C \\sim O3C \\sim O4C \\sim C5C \\sim F6C \\sim F7C \\sim
F8C \\sim O2D \\sim O3D \\sim O4D \\sim C5D \\sim F6D \\sim F7D \\sim F8D:
within 1.7A with sigma of 0.005 and sigma for terminal atoms of 0.01
S9C \\sim S9D \\sim O10C \\sim O11C \\sim O12C \\sim C13C \\sim F14C \\sim F15C
\\sim F16C \\sim O10D \\sim O11D \\sim O12D \\sim C13D \\sim F14D \\sim F15D
\\sim F16D: within 1.7A with sigma of 0.005 and sigma for terminal atoms of 0.01
4. Same fragment restrains
{S1C, O2C, O3C, O4C, C5C, F6C, F7C, F8C}
as
{S1D, O2D, O3D, O4D, C5D, F6D, F7D, F8D}
{S9C, O10C, O11C, O12C, C13C, F14C, F15C, F16C}
as
{S9D, O10D, O11D, O12D, C13D, F14D, F15D, F16D}
5. Others
 Sof(S1D)=Sof(O2D)=Sof(O3D)=Sof(O4D)=Sof(C5D)=Sof(F6D)=Sof(F7D)=Sof(F8D)=1-
 FVAR(1)
 Sof(S1C)=Sof(O2C)=Sof(O3C)=Sof(O4C)=Sof(C5C)=Sof(F6C)=Sof(F7C)=Sof(F8C)=FVAR(1)
 Sof(S9D)=Sof(O10D)=Sof(O11D)=Sof(O12D)=Sof(C13D)=Sof(F14D)=Sof(F15D)=
 Sof(F16D)=1-FVAR(2)
 Sof(S9C)=Sof(O10C)=Sof(O11C)=Sof(O12C)=Sof(C13C)=Sof(F14C)=Sof(F15C)=
 Sof(F16C)=FVAR(2)
6.a Secondary CH2 refined with riding coordinates:
 C1(H1A,H1B), C2(H2A,H2B), C39(H39A,H39B), C40(H40A,H40B)
6.b Aromatic/amide H refined with riding coordinates:
 C4(H4), C5(H5), C6(H6), C7(H7), C8(H8), C10(H10), C11(H11), C12(H12),
 C13(H13), C14(H14), C16(H16), C17(H17), C18(H18), C19(H19), C20(H20), C22(H22),
  C23(H23), C24(H24), C25(H25), C26(H26), C28(H28), C29(H29), C31(H31),
 C32(H32), C34(H34), C35(H35), C37(H37), C38(H38), C42(H42), C43(H43), C44(H44),
  C45(H45), C46(H46), C48(H48), C49(H49), C50(H50), C51(H51), C52(H52),
 C54(H54), C55(H55), C56(H56), C57(H57), C58(H58), C60(H60), C61(H61), C62(H62),
  C63(H63), C64(H64)
;

loop_
_space_group_symop_operation_xyz
'x, y, z'
'-x, -y, -z'

loop_
_atom_site_label
_atom_site_type_symbol
_atom_site_fract_x
_atom_site_fract_y
_atom_site_fract_z
_atom_site_U_iso_or_equiv
_atom_site_adp_type
_atom_site_occupancy
_atom_site_site_symmetry_order
_atom_site_calc_flag
_atom_site_refinement_flags_posn
_atom_site_refinement_flags_adp
_atom_site_refinement_flags_occupancy
_atom_site_disorder_assembly
_atom_site_disorder_group
Pd1 Pd 0.19321(2) 0.29384(2) 0.41393(2) 0.02039(7) Uani 1 1 d . . . . .
Pd2 Pd 0.79123(2) -0.22382(2) 0.75282(2) 0.02190(8) Uani 1 1 d . . . . .
S1 S 0.31542(6) 0.32306(5) 0.35913(5) 0.02248(17) Uani 1 1 d . . . . .
S2 S 0.85396(6) -0.15396(5) 0.66564(5) 0.02158(16) Uani 1 1 d . . . . .
P1 P 0.22931(7) 0.42645(6) 0.49125(6) 0.02515(19) Uani 1 1 d . . . . .
P2 P 0.07587(7) 0.27240(6) 0.46449(5) 0.02392(18) Uani 1 1 d . . . . .
P3 P 0.88967(7) -0.12947(6) 0.85630(5) 0.02389(18) Uani 1 1 d . . . . .
P4 P 0.75115(7) -0.29143(6) 0.84770(6) 0.02775(19) Uani 1 1 d . . . . .
C1 C 0.1383(3) 0.4377(3) 0.5372(3) 0.0358(9) Uani 1 1 d . . . . .
H1A H 0.1660 0.4145 0.5918 0.043 Uiso 1 1 calc R U . . .
H1B H 0.1246 0.5024 0.5421 0.043 Uiso 1 1 calc R U . . .
C2 C 0.0416(3) 0.3850(2) 0.4864(2) 0.0304(8) Uani 1 1 d . . . . .
H2A H 0.0058 0.4155 0.4359 0.037 Uiso 1 1 calc R U . . .
H2B H -0.0023 0.3809 0.5161 0.037 Uiso 1 1 calc R U . . .
C3 C 0.2285(3) 0.5330(3) 0.4451(2) 0.0332(8) Uani 1 1 d . . . . .
C4 C 0.2497(4) 0.6122(3) 0.4943(3) 0.0544(13) Uani 1 1 d . . . . .
H4 H 0.2683 0.6090 0.5505 0.065 Uiso 1 1 calc R U . . .
C5 C 0.2436(5) 0.6954(3) 0.4608(4) 0.0661(16) Uani 1 1 d . . . . .
H5 H 0.2556 0.7494 0.4940 0.079 Uiso 1 1 calc R U . . .
C6 C 0.2204(4) 0.7010(3) 0.3806(4) 0.0661(17) Uani 1 1 d . . . . .
H6 H 0.2179 0.7584 0.3585 0.079 Uiso 1 1 calc R U . . .
C7 C 0.2008(4) 0.6235(4) 0.3319(3) 0.0552(13) Uani 1 1 d . . . . .
H7 H 0.1853 0.6276 0.2762 0.066 Uiso 1 1 calc R U . . .
C8 C 0.2035(3) 0.5386(3) 0.3634(3) 0.0389(9) Uani 1 1 d . . . . .
H8 H 0.1883 0.4852 0.3292 0.047 Uiso 1 1 calc R U . . .
C9 C 0.3520(3) 0.4232(2) 0.5724(2) 0.0275(7) Uani 1 1 d . . . . .
C10 C 0.4337(3) 0.4607(3) 0.5636(2) 0.0375(9) Uani 1 1 d . . . . .
H10 H 0.4249 0.4957 0.5187 0.045 Uiso 1 1 calc R U . . .
C11 C 0.5293(3) 0.4479(3) 0.6202(3) 0.0440(10) Uani 1 1 d . . . . .
H11 H 0.5856 0.4738 0.6138 0.053 Uiso 1 1 calc R U . . .
C12 C 0.5420(3) 0.3974(3) 0.6854(3) 0.0448(10) Uani 1 1 d . . . . .
H12 H 0.6073 0.3877 0.7235 0.054 Uiso 1 1 calc R U . . .
C13 C 0.4613(4) 0.3614(3) 0.6955(3) 0.0491(11) Uani 1 1 d . . . . .
H13 H 0.4705 0.3276 0.7411 0.059 Uiso 1 1 calc R U . . .
C14 C 0.3651(3) 0.3740(3) 0.6389(2) 0.0367(9) Uani 1 1 d . . . . .
H14 H 0.3089 0.3489 0.6461 0.044 Uiso 1 1 calc R U . . .
C15 C 0.1301(3) 0.2230(3) 0.5613(2) 0.0328(8) Uani 1 1 d . . . . .
C16 C 0.2164(3) 0.1746(3) 0.5803(2) 0.0356(9) Uani 1 1 d . . . . .
H16 H 0.2440 0.1655 0.5413 0.043 Uiso 1 1 calc R U . . .
C17 C 0.2622(4) 0.1397(3) 0.6547(3) 0.0518(12) Uani 1 1 d . . . . .
H17 H 0.3194 0.1046 0.6662 0.062 Uiso 1 1 calc R U . . .
C18 C 0.2254(5) 0.1556(4) 0.7111(3) 0.0684(16) Uani 1 1 d . . . . .
H18 H 0.2577 0.1322 0.7626 0.082 Uiso 1 1 calc R U . . .
C19 C 0.1411(6) 0.2056(5) 0.6952(3) 0.0735(18) Uani 1 1 d . . . . .
H19 H 0.1169 0.2174 0.7360 0.088 Uiso 1 1 calc R U . . .
C20 C 0.0921(4) 0.2386(4) 0.6189(3) 0.0535(12) Uani 1 1 d . . . . .
H20 H 0.0332 0.2714 0.6068 0.064 Uiso 1 1 calc R U . . .
C21 C -0.0358(3) 0.2075(3) 0.4041(2) 0.0325(8) Uani 1 1 d . . . . .
C22 C -0.0629(4) 0.1290(3) 0.4318(3) 0.0491(11) Uani 1 1 d . . . . .
H22 H -0.0226 0.1091 0.4834 0.059 Uiso 1 1 calc R U . . .
C23 C -0.1497(4) 0.0800(4) 0.3831(4) 0.0638(15) Uani 1 1 d . . . . .
H23 H -0.1689 0.0266 0.4016 0.077 Uiso 1 1 calc R U . . .
C24 C -0.2077(4) 0.1086(4) 0.3086(4) 0.0641(15) Uani 1 1 d . . . . .
H24 H -0.2677 0.0756 0.2765 0.077 Uiso 1 1 calc R U . . .
C25 C -0.1795(4) 0.1852(4) 0.2797(3) 0.0590(13) Uani 1 1 d . . . . .
H25 H -0.2189 0.2034 0.2274 0.071 Uiso 1 1 calc R U . . .
C26 C -0.0934(3) 0.2352(3) 0.3278(3) 0.0445(10) Uani 1 1 d . . . . .
H26 H -0.0739 0.2880 0.3086 0.053 Uiso 1 1 calc R U . . .
C27 C 0.4137(2) 0.2516(2) 0.4150(2) 0.0241(7) Uani 1 1 d . . . . .
C28 C 0.4764(3) 0.2171(3) 0.3809(2) 0.0284(7) Uani 1 1 d . . . . .
H28 H 0.4687 0.2333 0.3287 0.034 Uiso 1 1 calc R U . . .
C29 C 0.5503(3) 0.1589(3) 0.4228(2) 0.0293(7) Uani 1 1 d . . . . .
H29 H 0.5921 0.1351 0.3985 0.035 Uiso 1 1 calc R U . . .
C30 C 0.5642(2) 0.1347(2) 0.5003(2) 0.0246(7) Uani 1 1 d . . . . .
C31 C 0.5039(3) 0.1736(2) 0.5356(2) 0.0268(7) Uani 1 1 d . . . . .
H31 H 0.5139 0.1606 0.5890 0.032 Uiso 1 1 calc R U . . .
C32 C 0.4296(3) 0.2311(2) 0.4934(2) 0.0267(7) Uani 1 1 d . . . . .
H32 H 0.3891 0.2567 0.5182 0.032 Uiso 1 1 calc R U . . .
C33 C 0.6380(2) 0.0670(2) 0.5430(2) 0.0230(7) Uani 1 1 d . . . . .
C34 C 0.7215(3) 0.0508(2) 0.5260(2) 0.0282(7) Uani 1 1 d . . . . .
H34 H 0.7339 0.0857 0.4878 0.034 Uiso 1 1 calc R U . . .
C35 C 0.7871(3) -0.0163(2) 0.5644(2) 0.0275(7) Uani 1 1 d . . . . .
H35 H 0.8443 -0.0257 0.5530 0.033 Uiso 1 1 calc R U . . .
C36 C 0.7687(2) -0.0689(2) 0.6190(2) 0.0213(6) Uani 1 1 d . . . . .
C37 C 0.6877(3) -0.0512(2) 0.6381(2) 0.0245(7) Uani 1 1 d . . . . .
H37 H 0.6762 -0.0852 0.6772 0.029 Uiso 1 1 calc R U . . .
C38 C 0.6234(2) 0.0160(2) 0.6005(2) 0.0242(7) Uani 1 1 d . . . . .
H38 H 0.5684 0.0275 0.6144 0.029 Uiso 1 1 calc R U . . .
C39 C 0.8324(3) -0.1246(3) 0.9297(2) 0.0306(8) Uani 1 1 d . . . . .
H39A H 0.8790 -0.0942 0.9808 0.037 Uiso 1 1 calc R U . . .
H39B H 0.7710 -0.0899 0.9091 0.037 Uiso 1 1 calc R U . . .
C40 C 0.8075(3) -0.2223(3) 0.9434(2) 0.0328(8) Uani 1 1 d . . . . .
H40A H 0.7606 -0.2216 0.9706 0.039 Uiso 1 1 calc R U . . .
H40B H 0.8692 -0.2502 0.9791 0.039 Uiso 1 1 calc R U . . .
C41 C 0.9099(3) -0.0131(2) 0.8367(2) 0.0272(7) Uani 1 1 d . . . . .
C42 C 0.8299(3) 0.0443(3) 0.8115(2) 0.0302(8) Uani 1 1 d . . . . .
H42 H 0.7655 0.0226 0.8055 0.036 Uiso 1 1 calc R U . . .
C43 C 0.8445(4) 0.1333(3) 0.7954(3) 0.0419(10) Uani 1 1 d . . . . .
H43 H 0.7898 0.1719 0.7773 0.050 Uiso 1 1 calc R U . . .
C44 C 0.9378(4) 0.1659(3) 0.8053(3) 0.0519(12) Uani 1 1 d . . . . .
H44 H 0.9471 0.2270 0.7945 0.062 Uiso 1 1 calc R U . . .
C45 C 1.0176(4) 0.1104(4) 0.8307(3) 0.0566(13) Uani 1 1 d . . . . .
H45 H 1.0822 0.1334 0.8385 0.068 Uiso 1 1 calc R U . . .
C46 C 1.0035(3) 0.0203(3) 0.8450(3) 0.0413(10) Uani 1 1 d . . . . .
H46 H 1.0580 -0.0186 0.8604 0.050 Uiso 1 1 calc R U . . .
C47 C 1.0113(3) -0.1750(2) 0.9048(2) 0.0268(7) Uani 1 1 d . . . . .
C48 C 1.0423(3) -0.2407(3) 0.8637(2) 0.0384(9) Uani 1 1 d . . . . .
H48 H 0.9988 -0.2624 0.8113 0.046 Uiso 1 1 calc R U . . .
C49 C 1.1375(3) -0.2747(3) 0.8994(3) 0.0436(10) Uani 1 1 d . . . . .
H49 H 1.1591 -0.3191 0.8712 0.052 Uiso 1 1 calc R U . . .
C50 C 1.1994(3) -0.2433(3) 0.9752(3) 0.0398(9) Uani 1 1 d . . . . .
H50 H 1.2643 -0.2660 0.9994 0.048 Uiso 1 1 calc R U . . .
C51 C 1.1687(3) -0.1794(3) 1.0167(2) 0.0429(10) Uani 1 1 d . . . . .
H51 H 1.2123 -0.1586 1.0694 0.051 Uiso 1 1 calc R U . . .
C52 C 1.0748(3) -0.1453(3) 0.9822(2) 0.0362(9) Uani 1 1 d . . . . .
H52 H 1.0537 -0.1016 1.0113 0.043 Uiso 1 1 calc R U . . .
C53 C 0.7994(3) -0.4024(3) 0.8743(2) 0.0349(8) Uani 1 1 d . . . . .
C54 C 0.8693(3) -0.4368(3) 0.8489(2) 0.0399(9) Uani 1 1 d . . . . .
H54 H 0.8888 -0.4047 0.8128 0.048 Uiso 1 1 calc R U . . .
C55 C 0.9119(4) -0.5196(3) 0.8764(3) 0.0514(12) Uani 1 1 d . . . . .
H55 H 0.9597 -0.5437 0.8585 0.062 Uiso 1 1 calc R U . . .
C56 C 0.8846(5) -0.5656(4) 0.9292(3) 0.0629(15) Uani 1 1 d . . . . .
H56 H 0.9135 -0.6215 0.9476 0.075 Uiso 1 1 calc R U . . .
C57 C 0.8156(5) -0.5313(4) 0.9557(4) 0.0709(17) Uani 1 1 d . . . . .
H57 H 0.7971 -0.5636 0.9923 0.085 Uiso 1 1 calc R U . . .
C58 C 0.7729(4) -0.4499(3) 0.9292(4) 0.0601(15) Uani 1 1 d . . . . .
H58 H 0.7258 -0.4260 0.9480 0.072 Uiso 1 1 calc R U . . .
C59 C 0.6190(3) -0.3025(3) 0.8209(2) 0.0320(8) Uani 1 1 d . . . . .
C60 C 0.5660(3) -0.3808(3) 0.7807(3) 0.0425(10) Uani 1 1 d . . . . .
H60 H 0.6007 -0.4313 0.7728 0.051 Uiso 1 1 calc R U . . .
C61 C 0.4624(4) -0.3860(3) 0.7517(3) 0.0543(13) Uani 1 1 d . . . . .
H61 H 0.4268 -0.4397 0.7237 0.065 Uiso 1 1 calc R U . . .
C62 C 0.4120(4) -0.3140(4) 0.7635(4) 0.0575(13) Uani 1 1 d . . . . .
H62 H 0.3414 -0.3178 0.7442 0.069 Uiso 1 1 calc R U . . .
C63 C 0.4647(4) -0.2346(3) 0.8040(3) 0.0523(12) Uani 1 1 d . . . . .
H63 H 0.4296 -0.1842 0.8115 0.063 Uiso 1 1 calc R U . . .
C64 C 0.5668(3) -0.2291(3) 0.8331(3) 0.0395(9) Uani 1 1 d . . . . .
H64 H 0.6021 -0.1755 0.8616 0.047 Uiso 1 1 calc R U . . .
S1C S -0.05784(12) 0.52228(11) 0.26747(8) 0.0428(4) Uani 0.802(3) 1 d D U P A 1
O2C O -0.0505(4) 0.6018(3) 0.2201(3) 0.0672(12) Uani 0.802(3) 1 d D U P A 1
O3C O -0.0222(4) 0.4410(3) 0.2475(5) 0.0501(13) Uani 0.802(3) 1 d D U P A 1
O4C O -0.0285(4) 0.5490(4) 0.3484(3) 0.0468(11) Uani 0.802(3) 1 d D U P A 1
C5C C -0.1919(5) 0.5031(5) 0.2249(5) 0.0697(13) Uani 0.802(3) 1 d D U P A 1
F6C F -0.1986(4) 0.4371(4) 0.2804(4) 0.1011(14) Uani 0.802(3) 1 d D U P A 1
F7C F -0.2362(3) 0.5783(3) 0.2389(3) 0.0819(13) Uani 0.802(3) 1 d D U P A 1
F8C F -0.2258(4) 0.4893(5) 0.1456(4) 0.1079(18) Uani 0.802(3) 1 d D U P A 1
S1D S -0.1009(5) 0.4833(4) 0.2720(4) 0.0437(11) Uani 0.198(3) 1 d D U P A 2
O2D O -0.1491(15) 0.5512(11) 0.2085(9) 0.071(2) Uani 0.198(3) 1 d D U P A 2
O3D O -0.0422(17) 0.4251(15) 0.2472(19) 0.051(3) Uani 0.198(3) 1 d D U P A 2
O4D O -0.0528(17) 0.5264(16) 0.3477(7) 0.052(3) Uani 0.198(3) 1 d D U P A 2
C5D C -0.2242(9) 0.4291(11) 0.2355(13) 0.082(2) Uani 0.198(3) 1 d D U P A 2
F6D F -0.2239(16) 0.3414(11) 0.2692(15) 0.113(4) Uani 0.198(3) 1 d D U P A 2
F7D F -0.2746(13) 0.5007(14) 0.2481(14) 0.097(3) Uani 0.198(3) 1 d D U P A 2
F8D F -0.2421(16) 0.4446(15) 0.1597(11) 0.086(3) Uani 0.198(3) 1 d D U P A 2
S9C S 0.5250(4) 0.0304(5) 0.7955(4) 0.0460(10) Uani 0.550(13) 1 d D U P B 1
O10C O 0.4932(8) 0.0411(8) 0.7092(5) 0.069(2) Uani 0.550(13) 1 d D U P B 1
O11C O 0.6199(5) -0.0047(6) 0.8384(7) 0.065(2) Uani 0.550(13) 1 d D U P B 1
O12C O 0.4451(6) -0.0004(8) 0.8155(6) 0.0489(18) Uani 0.550(13) 1 d D U P B 1
C13C C 0.5457(7) 0.1483(6) 0.8343(6) 0.0586(16) Uani 0.550(13) 1 d D U P B 1
F14C F 0.6149(6) 0.1914(7) 0.8169(7) 0.076(2) Uani 0.550(13) 1 d D U P B 1
F15C F 0.5787(7) 0.1553(7) 0.9156(5) 0.075(2) Uani 0.550(13) 1 d D U P B 1
F16C F 0.4637(7) 0.1938(7) 0.8080(9) 0.0607(19) Uani 0.550(13) 1 d D U P B 1
S9D S 0.5223(6) 0.0116(6) 0.7907(5) 0.0498(12) Uani 0.450(13) 1 d D U P B 2
O10D O 0.4577(9) 0.0138(9) 0.7050(6) 0.068(2) Uani 0.450(13) 1 d D U P B 2
O11D O 0.6130(7) -0.0275(8) 0.7991(8) 0.059(2) Uani 0.450(13) 1 d D U P B 2
O12D O 0.4665(9) -0.0158(10) 0.8354(8) 0.056(2) Uani 0.450(13) 1 d D U P B 2
C13D C 0.5488(8) 0.1317(7) 0.8197(7) 0.0566(16) Uani 0.450(13) 1 d D U P B 2
F14D F 0.5979(9) 0.1697(8) 0.7803(8) 0.073(2) Uani 0.450(13) 1 d D U P B 2
F15D F 0.6069(8) 0.1392(9) 0.8996(6) 0.071(2) Uani 0.450(13) 1 d D U P B 2
F16D F 0.4680(10) 0.1736(10) 0.8138(11) 0.062(2) Uani 0.450(13) 1 d D U P B 2

loop_
_atom_site_aniso_label
_atom_site_aniso_U_11
_atom_site_aniso_U_22
_atom_site_aniso_U_33
_atom_site_aniso_U_23
_atom_site_aniso_U_13
_atom_site_aniso_U_12
Pd1 0.01894(13) 0.01892(13) 0.02182(13) -0.00255(9) 0.00670(10) 0.00305(9)
Pd2 0.02193(13) 0.02219(13) 0.01919(13) -0.00209(9) 0.00580(10) 0.00259(10)
S1 0.0208(4) 0.0216(4) 0.0229(4) -0.0017(3) 0.0065(3) 0.0023(3)
S2 0.0199(4) 0.0213(4) 0.0211(4) -0.0025(3) 0.0056(3) 0.0033(3)
P1 0.0256(4) 0.0198(4) 0.0301(5) -0.0039(3) 0.0114(4) 0.0018(3)
P2 0.0249(4) 0.0220(4) 0.0253(4) 0.0014(3) 0.0102(3) 0.0046(3)
P3 0.0243(4) 0.0249(4) 0.0189(4) -0.0030(3) 0.0051(3) 0.0024(3)
P4 0.0332(5) 0.0244(4) 0.0263(4) 0.0001(3) 0.0125(4) 0.0026(4)
C1 0.035(2) 0.0305(19) 0.046(2) -0.0108(17) 0.0215(18) 0.0047(16)
C2 0.0271(18) 0.0290(18) 0.039(2) 0.0019(15) 0.0169(16) 0.0080(14)
C3 0.0257(18) 0.0251(18) 0.041(2) 0.0032(15) 0.0044(16) 0.0024(14)
C4 0.066(3) 0.029(2) 0.047(3) -0.0051(19) 0.001(2) -0.009(2)
C5 0.079(4) 0.028(2) 0.064(3) 0.003(2) -0.001(3) -0.007(2)
C6 0.064(3) 0.035(3) 0.073(4) 0.019(2) -0.002(3) -0.008(2)
C7 0.049(3) 0.056(3) 0.052(3) 0.024(2) 0.009(2) 0.014(2)
C8 0.034(2) 0.038(2) 0.040(2) 0.0081(17) 0.0083(17) 0.0087(17)
C9 0.0306(18) 0.0211(16) 0.0274(17) -0.0070(13) 0.0084(14) 0.0014(13)
C10 0.029(2) 0.050(2) 0.0300(19) 0.0022(17) 0.0082(16) -0.0005(17)
C11 0.031(2) 0.055(3) 0.041(2) -0.004(2) 0.0095(18) -0.0027(19)
C12 0.038(2) 0.039(2) 0.044(2) -0.0014(19) 0.0018(19) 0.0078(18)
C13 0.058(3) 0.035(2) 0.043(2) 0.0106(19) 0.007(2) 0.005(2)
C14 0.044(2) 0.0240(18) 0.039(2) -0.0002(16) 0.0124(18) -0.0016(16)
C15 0.045(2) 0.0272(18) 0.0293(18) 0.0022(15) 0.0175(17) 0.0039(16)
C16 0.038(2) 0.0254(18) 0.035(2) 0.0020(15) 0.0049(17) -0.0033(16)
C17 0.053(3) 0.038(2) 0.045(3) 0.010(2) -0.001(2) -0.001(2)
C18 0.091(5) 0.067(4) 0.040(3) 0.022(3) 0.016(3) 0.004(3)
C19 0.104(5) 0.082(4) 0.049(3) 0.019(3) 0.043(3) 0.012(4)
C20 0.074(3) 0.056(3) 0.046(3) 0.014(2) 0.038(3) 0.016(3)
C21 0.0272(18) 0.035(2) 0.038(2) -0.0055(16) 0.0167(16) -0.0033(15)
C22 0.050(3) 0.047(3) 0.055(3) -0.003(2) 0.028(2) -0.014(2)
C23 0.063(3) 0.063(3) 0.070(4) -0.011(3) 0.034(3) -0.029(3)
C24 0.036(3) 0.077(4) 0.072(4) -0.019(3) 0.017(3) -0.019(3)
C25 0.036(3) 0.069(4) 0.058(3) -0.005(3) 0.006(2) -0.001(2)
C26 0.030(2) 0.047(3) 0.050(3) 0.000(2) 0.0094(19) 0.0016(18)
C27 0.0219(16) 0.0215(16) 0.0249(16) -0.0033(13) 0.0052(13) 0.0016(13)
C28 0.0265(18) 0.0324(19) 0.0265(17) -0.0003(14) 0.0107(14) 0.0027(14)
C29 0.0265(18) 0.0318(19) 0.0333(19) -0.0015(15) 0.0160(15) 0.0049(14)
C30 0.0197(16) 0.0220(16) 0.0296(17) -0.0054(13) 0.0078(13) -0.0004(12)
C31 0.0289(18) 0.0270(17) 0.0238(16) -0.0027(13) 0.0097(14) 0.0069(14)
C32 0.0249(17) 0.0285(18) 0.0256(17) -0.0064(14) 0.0094(14) 0.0055(14)
C33 0.0205(16) 0.0186(15) 0.0272(17) -0.0049(13) 0.0072(13) 0.0006(12)
C34 0.0315(19) 0.0208(16) 0.0373(19) 0.0047(14) 0.0186(16) 0.0020(14)
C35 0.0235(17) 0.0221(16) 0.041(2) 0.0003(14) 0.0175(15) 0.0033(13)
C36 0.0208(15) 0.0170(14) 0.0236(16) -0.0047(12) 0.0066(13) -0.0004(12)
C37 0.0238(16) 0.0262(17) 0.0231(16) -0.0018(13) 0.0092(13) 0.0003(13)
C38 0.0181(15) 0.0274(17) 0.0266(17) -0.0032(13) 0.0087(13) 0.0025(13)
C39 0.0328(19) 0.034(2) 0.0235(17) -0.0051(14) 0.0105(15) 0.0026(15)
C40 0.042(2) 0.033(2) 0.0239(17) 0.0002(15) 0.0139(16) 0.0006(16)
C41 0.0303(18) 0.0298(18) 0.0184(15) -0.0020(13) 0.0067(14) 0.0032(14)
C42 0.0312(19) 0.0313(19) 0.0267(18) -0.0001(14) 0.0102(15) 0.0041(15)
C43 0.053(3) 0.034(2) 0.038(2) 0.0084(17) 0.016(2) 0.0100(19)
C44 0.063(3) 0.039(2) 0.051(3) 0.018(2) 0.018(2) -0.001(2)
C45 0.046(3) 0.063(3) 0.060(3) 0.024(3) 0.018(2) -0.005(2)
C46 0.036(2) 0.045(2) 0.044(2) 0.0135(19) 0.0152(18) 0.0041(18)
C47 0.0250(17) 0.0265(17) 0.0240(17) -0.0009(13) 0.0045(14) 0.0041(14)
C48 0.034(2) 0.040(2) 0.032(2) -0.0102(17) 0.0042(16) 0.0081(17)
C49 0.037(2) 0.037(2) 0.049(3) -0.0097(19) 0.0089(19) 0.0121(18)
C50 0.031(2) 0.037(2) 0.041(2) 0.0061(17) 0.0024(17) 0.0104(17)
C51 0.035(2) 0.054(3) 0.028(2) -0.0002(18) -0.0002(16) 0.0088(19)
C52 0.035(2) 0.041(2) 0.0254(18) -0.0043(16) 0.0047(16) 0.0059(17)
C53 0.042(2) 0.0306(19) 0.033(2) 0.0035(15) 0.0151(17) 0.0056(16)
C54 0.049(2) 0.040(2) 0.033(2) 0.0043(17) 0.0174(19) 0.0113(19)
C55 0.060(3) 0.049(3) 0.048(3) 0.008(2) 0.023(2) 0.022(2)
C56 0.081(4) 0.047(3) 0.063(3) 0.019(3) 0.028(3) 0.024(3)
C57 0.089(4) 0.050(3) 0.095(5) 0.036(3) 0.056(4) 0.026(3)
C58 0.075(4) 0.042(3) 0.087(4) 0.028(3) 0.054(3) 0.022(2)
C59 0.037(2) 0.0284(18) 0.0339(19) 0.0000(15) 0.0177(16) -0.0008(15)
C60 0.045(2) 0.030(2) 0.052(3) -0.0055(18) 0.020(2) -0.0005(18)
C61 0.044(3) 0.038(2) 0.076(4) -0.012(2) 0.022(2) -0.007(2)
C62 0.038(3) 0.056(3) 0.079(4) -0.014(3) 0.026(3) -0.006(2)
C63 0.041(3) 0.050(3) 0.067(3) -0.014(2) 0.026(2) 0.001(2)
C64 0.042(2) 0.033(2) 0.047(2) -0.0088(18) 0.0225(19) -0.0021(17)
S1C 0.0459(8) 0.0463(8) 0.0392(7) -0.0048(6) 0.0204(6) 0.0085(7)
O2C 0.086(3) 0.063(2) 0.075(3) 0.002(2) 0.057(3) -0.002(2)
O3C 0.047(3) 0.044(2) 0.064(2) -0.014(2) 0.029(2) -0.004(2)
O4C 0.043(2) 0.056(3) 0.0490(19) -0.0118(17) 0.0289(17) -0.0060(19)
C5C 0.047(2) 0.060(3) 0.096(3) -0.025(2) 0.026(2) -0.007(2)
F6C 0.083(3) 0.077(3) 0.147(3) -0.003(3) 0.051(3) -0.015(2)
F7C 0.045(2) 0.090(3) 0.100(3) -0.031(2) 0.020(2) 0.021(2)
F8C 0.072(3) 0.113(4) 0.100(3) -0.050(3) -0.002(2) 0.015(3)
S1D 0.045(2) 0.038(2) 0.063(2) 0.0015(18) 0.0387(18) -0.0084(18)
O2D 0.063(4) 0.069(4) 0.075(4) -0.007(3) 0.020(4) 0.010(3)
O3D 0.054(4) 0.042(5) 0.060(5) -0.009(4) 0.027(5) -0.003(4)
O4D 0.051(5) 0.056(6) 0.058(4) -0.005(4) 0.033(4) -0.002(5)
C5D 0.051(3) 0.071(4) 0.116(4) -0.021(4) 0.029(4) -0.013(3)
F6D 0.085(6) 0.084(5) 0.157(7) -0.004(5) 0.037(6) -0.032(5)
F7D 0.062(4) 0.097(5) 0.124(5) -0.023(5) 0.030(4) 0.003(4)
F8D 0.057(5) 0.073(6) 0.110(4) -0.030(4) 0.017(4) -0.006(5)
S9C 0.0360(13) 0.055(2) 0.0568(16) 0.0170(16) 0.0267(12) 0.0082(13)
O10C 0.064(4) 0.097(5) 0.061(3) 0.006(3) 0.042(3) 0.007(4)
O11C 0.043(3) 0.055(4) 0.096(5) 0.026(4) 0.026(3) 0.010(3)
O12C 0.036(3) 0.051(4) 0.063(4) 0.011(3) 0.022(3) -0.001(3)
C13C 0.042(3) 0.054(3) 0.071(3) 0.021(3) 0.012(3) -0.003(2)
F14C 0.043(3) 0.072(4) 0.097(5) 0.036(4) 0.007(3) -0.016(3)
F15C 0.058(4) 0.073(4) 0.069(3) 0.000(3) 0.002(3) -0.005(3)
F16C 0.048(3) 0.045(4) 0.080(4) 0.021(3) 0.014(3) 0.002(2)
S9D 0.0407(16) 0.053(3) 0.0646(18) -0.0036(17) 0.0313(14) -0.0010(16)
O10D 0.060(5) 0.084(5) 0.062(3) -0.009(3) 0.026(3) 0.008(4)
O11D 0.043(3) 0.059(4) 0.086(5) 0.019(4) 0.035(3) 0.008(3)
O12D 0.050(4) 0.057(5) 0.069(4) 0.002(4) 0.033(4) -0.007(4)
C13D 0.040(2) 0.056(3) 0.069(3) 0.018(3) 0.015(2) 0.001(2)
F14D 0.057(4) 0.069(4) 0.092(5) 0.029(4) 0.026(4) -0.009(3)
F15D 0.046(4) 0.075(4) 0.070(4) -0.005(3) 0.000(3) -0.007(4)
F16D 0.054(3) 0.056(5) 0.071(4) 0.007(4) 0.017(3) 0.013(3)

loop_
_atom_type_symbol
_atom_type_description
_atom_type_scat_dispersion_real
_atom_type_scat_dispersion_imag
_atom_type_scat_source
C C 0.0033 0.0016 'International Tables Vol C Tables 4.2.6.8 and 6.1.1.4'
H H 0.0000 0.0000 'International Tables Vol C Tables 4.2.6.8 and 6.1.1.4'
F F 0.0171 0.0103 'International Tables Vol C Tables 4.2.6.8 and 6.1.1.4'
O O 0.0106 0.0060 'International Tables Vol C Tables 4.2.6.8 and 6.1.1.4'
P P 0.1023 0.0942 'International Tables Vol C Tables 4.2.6.8 and 6.1.1.4'
Pd Pd -0.9988 1.0072 'International Tables Vol C Tables 4.2.6.8 and 6.1.1.4'
S S 0.1246 0.1234 'International Tables Vol C Tables 4.2.6.8 and 6.1.1.4'

loop_
_geom_angle_atom_site_label_1
_geom_angle_atom_site_label_2
_geom_angle_atom_site_label_3
_geom_angle
_geom_angle_site_symmetry_1
_geom_angle_site_symmetry_3
S1 Pd1 Pd2 47.89(2) . 2_656
S2 Pd1 Pd2 46.75(2) 2_656 2_656
S2 Pd1 S1 89.12(3) 2_656 .
P1 Pd1 Pd2 135.96(3) . 2_656
P1 Pd1 S1 94.34(3) . .
P1 Pd1 S2 176.43(3) . 2_656
P2 Pd1 Pd2 132.83(3) . 2_656
P2 Pd1 S1 177.56(3) . .
P2 Pd1 S2 92.54(3) . 2_656
P2 Pd1 P1 83.98(3) . .
S1 Pd2 Pd1 47.32(2) 2_656 2_656
S2 Pd2 Pd1 47.34(2) . 2_656
S2 Pd2 S1 89.14(3) . 2_656
P3 Pd2 Pd1 132.59(3) . 2_656
P3 Pd2 S1 179.17(3) . 2_656
P3 Pd2 S2 90.44(3) . .
P3 Pd2 P4 84.67(4) . .
P4 Pd2 Pd1 134.62(3) . 2_656
P4 Pd2 S1 95.82(3) . 2_656
P4 Pd2 S2 172.85(3) . .
Pd1 S1 Pd2 84.79(3) . 2_656
C27 S1 Pd1 102.32(12) . .
C27 S1 Pd2 103.14(11) . 2_656
Pd2 S2 Pd1 85.91(3) . 2_656
C36 S2 Pd1 110.51(11) . 2_656
C36 S2 Pd2 105.67(11) . .
C1 P1 Pd1 108.59(13) . .
C3 P1 Pd1 119.61(14) . .
C3 P1 C1 104.90(19) . .
C3 P1 C9 105.64(17) . .
C9 P1 Pd1 110.03(11) . .
C9 P1 C1 107.41(19) . .
C2 P2 Pd1 106.18(13) . .
C15 P2 Pd1 110.17(14) . .
C15 P2 C2 104.68(18) . .
C21 P2 Pd1 118.19(13) . .
C21 P2 C2 108.51(18) . .
C21 P2 C15 108.28(19) . .
C39 P3 Pd2 106.92(13) . .
C41 P3 Pd2 118.73(11) . .
C41 P3 C39 106.22(17) . .
C47 P3 Pd2 110.40(12) . .
C47 P3 C39 107.42(17) . .
C47 P3 C41 106.59(17) . .
C40 P4 Pd2 108.70(13) . .
C53 P4 Pd2 116.11(14) . .
C53 P4 C40 103.66(18) . .
C59 P4 Pd2 112.97(13) . .
C59 P4 C40 108.25(18) . .
C59 P4 C53 106.52(19) . .
P1 C1 H1A 109.6 . .
P1 C1 H1B 109.6 . .
H1A C1 H1B 108.1 . .
C2 C1 P1 110.4(3) . .
C2 C1 H1A 109.6 . .
C2 C1 H1B 109.6 . .
P2 C2 H2A 110.4 . .
P2 C2 H2B 110.4 . .
C1 C2 P2 106.7(2) . .
C1 C2 H2A 110.4 . .
C1 C2 H2B 110.4 . .
H2A C2 H2B 108.6 . .
C4 C3 P1 117.7(3) . .
C8 C3 P1 122.7(3) . .
C8 C3 C4 119.5(4) . .
C3 C4 H4 120.2 . .
C5 C4 C3 119.7(5) . .
C5 C4 H4 120.2 . .
C4 C5 H5 119.6 . .
C6 C5 C4 120.8(5) . .
C6 C5 H5 119.6 . .
C5 C6 H6 120.0 . .
C5 C6 C7 120.0(5) . .
C7 C6 H6 120.0 . .
C6 C7 H7 119.7 . .
C6 C7 C8 120.7(5) . .
C8 C7 H7 119.7 . .
C3 C8 C7 119.3(4) . .
C3 C8 H8 120.3 . .
C7 C8 H8 120.3 . .
C10 C9 P1 119.9(3) . .
C10 C9 C14 119.5(4) . .
C14 C9 P1 120.2(3) . .
C9 C10 H10 119.8 . .
C9 C10 C11 120.4(4) . .
C11 C10 H10 119.8 . .
C10 C11 H11 120.1 . .
C12 C11 C10 119.8(4) . .
C12 C11 H11 120.1 . .
C11 C12 H12 119.9 . .
C13 C12 C11 120.2(4) . .
C13 C12 H12 119.9 . .
C12 C13 H13 119.9 . .
C12 C13 C14 120.3(4) . .
C14 C13 H13 119.9 . .
C9 C14 C13 119.7(4) . .
C9 C14 H14 120.1 . .
C13 C14 H14 120.1 . .
C16 C15 P2 119.4(3) . .
C20 C15 P2 121.0(3) . .
C20 C15 C16 119.3(4) . .
C15 C16 H16 119.5 . .
C17 C16 C15 121.0(4) . .
C17 C16 H16 119.5 . .
C16 C17 H17 120.2 . .
C18 C17 C16 119.5(5) . .
C18 C17 H17 120.2 . .
C17 C18 H18 119.4 . .
C17 C18 C19 121.2(5) . .
C19 C18 H18 119.4 . .
C18 C19 H19 120.2 . .
C18 C19 C20 119.6(5) . .
C20 C19 H19 120.2 . .
C15 C20 C19 119.3(5) . .
C15 C20 H20 120.4 . .
C19 C20 H20 120.4 . .
C22 C21 P2 120.7(3) . .
C26 C21 P2 118.9(3) . .
C26 C21 C22 120.4(4) . .
C21 C22 H22 120.4 . .
C23 C22 C21 119.2(5) . .
C23 C22 H22 120.4 . .
C22 C23 H23 119.8 . .
C24 C23 C22 120.4(5) . .
C24 C23 H23 119.8 . .
C23 C24 H24 119.7 . .
C23 C24 C25 120.7(5) . .
C25 C24 H24 119.7 . .
C24 C25 H25 120.2 . .
C24 C25 C26 119.6(5) . .
C26 C25 H25 120.2 . .
C21 C26 C25 119.7(5) . .
C21 C26 H26 120.1 . .
C25 C26 H26 120.1 . .
C28 C27 S1 120.0(3) . .
C28 C27 C32 119.0(3) . .
C32 C27 S1 120.9(3) . .
C27 C28 H28 119.8 . .
C27 C28 C29 120.3(3) . .
C29 C28 H28 119.8 . .
C28 C29 H29 119.4 . .
C28 C29 C30 121.1(3) . .
C30 C29 H29 119.4 . .
C29 C30 C33 121.4(3) . .
C31 C30 C29 118.0(3) . .
C31 C30 C33 120.6(3) . .
C30 C31 H31 119.6 . .
C32 C31 C30 120.8(3) . .
C32 C31 H31 119.6 . .
C27 C32 H32 119.6 . .
C31 C32 C27 120.7(3) . .
C31 C32 H32 119.6 . .
C34 C33 C30 122.1(3) . .
C38 C33 C30 119.9(3) . .
C38 C33 C34 118.0(3) . .
C33 C34 H34 119.6 . .
C33 C34 C35 120.8(3) . .
C35 C34 H34 119.6 . .
C34 C35 H35 119.9 . .
C36 C35 C34 120.2(3) . .
C36 C35 H35 119.9 . .
C35 C36 S2 118.5(3) . .
C37 C36 S2 122.2(3) . .
C37 C36 C35 119.2(3) . .
C36 C37 H37 119.9 . .
C36 C37 C38 120.3(3) . .
C38 C37 H37 119.9 . .
C33 C38 H38 119.3 . .
C37 C38 C33 121.4(3) . .
C37 C38 H38 119.3 . .
P3 C39 H39A 110.2 . .
P3 C39 H39B 110.2 . .
H39A C39 H39B 108.5 . .
C40 C39 P3 107.7(2) . .
C40 C39 H39A 110.2 . .
C40 C39 H39B 110.2 . .
P4 C40 H40A 109.3 . .
P4 C40 H40B 109.3 . .
C39 C40 P4 111.7(2) . .
C39 C40 H40A 109.3 . .
C39 C40 H40B 109.3 . .
H40A C40 H40B 107.9 . .
C42 C41 P3 119.6(3) . .
C46 C41 P3 121.5(3) . .
C46 C41 C42 118.9(4) . .
C41 C42 H42 120.0 . .
C43 C42 C41 119.9(4) . .
C43 C42 H42 120.0 . .
C42 C43 H43 119.8 . .
C44 C43 C42 120.5(4) . .
C44 C43 H43 119.8 . .
C43 C44 H44 119.9 . .
C43 C44 C45 120.3(4) . .
C45 C44 H44 119.9 . .
C44 C45 H45 120.1 . .
C44 C45 C46 119.8(5) . .
C46 C45 H45 120.1 . .
C41 C46 C45 120.5(4) . .
C41 C46 H46 119.8 . .
C45 C46 H46 119.8 . .
C48 C47 P3 119.3(3) . .
C52 C47 P3 121.3(3) . .
C52 C47 C48 119.4(3) . .
C47 C48 H48 119.9 . .
C47 C48 C49 120.1(4) . .
C49 C48 H48 119.9 . .
C48 C49 H49 120.3 . .
C50 C49 C48 119.5(4) . .
C50 C49 H49 120.3 . .
C49 C50 H50 119.6 . .
C49 C50 C51 120.7(4) . .
C51 C50 H50 119.6 . .
C50 C51 H51 119.8 . .
C50 C51 C52 120.5(4) . .
C52 C51 H51 119.8 . .
C47 C52 H52 120.1 . .
C51 C52 C47 119.8(4) . .
C51 C52 H52 120.1 . .
C54 C53 P4 121.4(3) . .
C54 C53 C58 119.4(4) . .
C58 C53 P4 118.9(3) . .
C53 C54 H54 120.0 . .
C53 C54 C55 119.9(4) . .
C55 C54 H54 120.0 . .
C54 C55 H55 120.0 . .
C56 C55 C54 120.0(5) . .
C56 C55 H55 120.0 . .
C55 C56 H56 119.7 . .
C55 C56 C57 120.5(5) . .
C57 C56 H56 119.7 . .
C56 C57 H57 119.9 . .
C56 C57 C58 120.2(5) . .
C58 C57 H57 119.9 . .
C53 C58 H58 120.0 . .
C57 C58 C53 119.9(5) . .
C57 C58 H58 120.0 . .
C60 C59 P4 120.2(3) . .
C60 C59 C64 118.9(4) . .
C64 C59 P4 120.5(3) . .
C59 C60 H60 119.7 . .
C59 C60 C61 120.6(4) . .
C61 C60 H60 119.7 . .
C60 C61 H61 119.9 . .
C62 C61 C60 120.1(4) . .
C62 C61 H61 119.9 . .
C61 C62 H62 120.1 . .
C61 C62 C63 119.8(5) . .
C63 C62 H62 120.1 . .
C62 C63 H63 119.8 . .
C64 C63 C62 120.5(5) . .
C64 C63 H63 119.8 . .
C59 C64 H64 119.9 . .
C63 C64 C59 120.1(4) . .
C63 C64 H64 119.9 . .
O2C S1C C5C 99.1(4) . .
O3C S1C O2C 114.7(4) . .
O3C S1C C5C 103.8(3) . .
O4C S1C O2C 110.5(3) . .
O4C S1C O3C 118.5(4) . .
O4C S1C C5C 107.8(3) . .
F6C C5C S1C 98.2(5) . .
F7C C5C S1C 109.8(5) . .
F7C C5C F6C 105.9(6) . .
F8C C5C S1C 110.5(6) . .
F8C C5C F6C 125.3(7) . .
F8C C5C F7C 106.5(7) . .
O2D S1D C5D 85.0(9) . .
O3D S1D O2D 110.2(15) . .
O3D S1D C5D 106.2(12) . .
O4D S1D O2D 111.3(13) . .
O4D S1D O3D 115.5(15) . .
O4D S1D C5D 124.5(12) . .
F6D C5D S1D 112.2(12) . .
F7D C5D S1D 98.4(11) . .
F7D C5D F6D 123.4(18) . .
F8D C5D S1D 92.8(12) . .
F8D C5D F6D 126.8(18) . .
F8D C5D F7D 96.1(16) . .
O10C S9C C13C 101.3(5) . .
O11C S9C O10C 118.6(7) . .
O11C S9C O12C 117.1(6) . .
O11C S9C C13C 101.3(5) . .
O12C S9C O10C 112.1(6) . .
O12C S9C C13C 102.8(6) . .
F14C C13C S9C 112.1(7) . .
F14C C13C F15C 105.6(7) . .
F15C C13C S9C 112.0(6) . .
F16C C13C S9C 112.6(7) . .
F16C C13C F14C 108.9(9) . .
F16C C13C F15C 105.1(9) . .
O10D S9D C13D 101.8(6) . .
O11D S9D O10D 109.3(8) . .
O11D S9D O12D 122.3(8) . .
O11D S9D C13D 107.7(6) . .
O12D S9D O10D 110.7(8) . .
O12D S9D C13D 102.9(7) . .
F14D C13D S9D 111.0(8) . .
F14D C13D F15D 108.7(9) . .
F15D C13D S9D 107.7(7) . .
F16D C13D S9D 111.8(8) . .
F16D C13D F14D 113.6(11) . .
F16D C13D F15D 103.7(11) . .

loop_
_geom_bond_atom_site_label_1
_geom_bond_atom_site_label_2
_geom_bond_distance
_geom_bond_site_symmetry_2
Pd1 Pd2 3.2539(6) 2_656
Pd1 S1 2.4020(9) .
Pd1 S2 2.3992(9) 2_656
Pd1 P1 2.2907(9) .
Pd1 P2 2.2641(10) .
Pd2 Pd1 3.2540(6) 2_656
Pd2 S1 2.4239(9) 2_656
Pd2 S2 2.3761(9) .
Pd2 P3 2.2616(9) .
Pd2 P4 2.2840(10) .
S1 Pd2 2.4239(9) 2_656
S1 C27 1.793(3) .
S2 Pd1 2.3992(9) 2_656
S2 C36 1.783(3) .
P1 C1 1.836(4) .
P1 C3 1.812(4) .
P1 C9 1.820(4) .
P2 C2 1.824(4) .
P2 C15 1.812(4) .
P2 C21 1.795(4) .
P3 C39 1.832(4) .
P3 C41 1.813(4) .
P3 C47 1.805(4) .
P4 C40 1.853(4) .
P4 C53 1.809(4) .
P4 C59 1.798(4) .
C1 H1A 0.9900 .
C1 H1B 0.9900 .
C1 C2 1.524(6) .
C2 H2A 0.9900 .
C2 H2B 0.9900 .
C3 C4 1.397(6) .
C3 C8 1.387(6) .
C4 H4 0.9500 .
C4 C5 1.384(7) .
C5 H5 0.9500 .
C5 C6 1.364(8) .
C6 H6 0.9500 .
C6 C7 1.373(8) .
C7 H7 0.9500 .
C7 C8 1.396(6) .
C8 H8 0.9500 .
C9 C10 1.375(6) .
C9 C14 1.385(6) .
C10 H10 0.9500 .
C10 C11 1.393(6) .
C11 H11 0.9500 .
C11 C12 1.377(7) .
C12 H12 0.9500 .
C12 C13 1.363(7) .
C13 H13 0.9500 .
C13 C14 1.399(6) .
C14 H14 0.9500 .
C15 C16 1.393(6) .
C15 C20 1.377(6) .
C16 H16 0.9500 .
C16 C17 1.378(6) .
C17 H17 0.9500 .
C17 C18 1.345(8) .
C18 H18 0.9500 .
C18 C19 1.389(9) .
C19 H19 0.9500 .
C19 C20 1.400(7) .
C20 H20 0.9500 .
C21 C22 1.395(6) .
C21 C26 1.391(6) .
C22 H22 0.9500 .
C22 C23 1.393(7) .
C23 H23 0.9500 .
C23 C24 1.372(9) .
C24 H24 0.9500 .
C24 C25 1.389(8) .
C25 H25 0.9500 .
C25 C26 1.391(7) .
C26 H26 0.9500 .
C27 C28 1.387(5) .
C27 C32 1.396(5) .
C28 H28 0.9500 .
C28 C29 1.391(5) .
C29 H29 0.9500 .
C29 C30 1.402(5) .
C30 C31 1.400(5) .
C30 C33 1.490(5) .
C31 H31 0.9500 .
C31 C32 1.387(5) .
C32 H32 0.9500 .
C33 C34 1.395(5) .
C33 C38 1.391(5) .
C34 H34 0.9500 .
C34 C35 1.400(5) .
C35 H35 0.9500 .
C35 C36 1.387(5) .
C36 C37 1.387(5) .
C37 H37 0.9500 .
C37 C38 1.388(5) .
C38 H38 0.9500 .
C39 H39A 0.9900 .
C39 H39B 0.9900 .
C39 C40 1.537(5) .
C40 H40A 0.9900 .
C40 H40B 0.9900 .
C41 C42 1.398(5) .
C41 C46 1.392(6) .
C42 H42 0.9500 .
C42 C43 1.391(6) .
C43 H43 0.9500 .
C43 C44 1.376(7) .
C44 H44 0.9500 .
C44 C45 1.378(7) .
C45 H45 0.9500 .
C45 C46 1.395(7) .
C46 H46 0.9500 .
C47 C48 1.392(5) .
C47 C52 1.390(5) .
C48 H48 0.9500 .
C48 C49 1.398(6) .
C49 H49 0.9500 .
C49 C50 1.370(6) .
C50 H50 0.9500 .
C50 C51 1.376(6) .
C51 H51 0.9500 .
C51 C52 1.382(6) .
C52 H52 0.9500 .
C53 C54 1.375(6) .
C53 C58 1.410(6) .
C54 H54 0.9500 .
C54 C55 1.406(6) .
C55 H55 0.9500 .
C55 C56 1.372(8) .
C56 H56 0.9500 .
C56 C57 1.376(8) .
C57 H57 0.9500 .
C57 C58 1.384(7) .
C58 H58 0.9500 .
C59 C60 1.386(6) .
C59 C64 1.400(6) .
C60 H60 0.9500 .
C60 C61 1.393(7) .
C61 H61 0.9500 .
C61 C62 1.366(7) .
C62 H62 0.9500 .
C62 C63 1.399(7) .
C63 H63 0.9500 .
C63 C64 1.371(6) .
C64 H64 0.9500 .
S1C O2C 1.511(5) .
S1C O3C 1.411(4) .
S1C O4C 1.395(4) .
S1C C5C 1.812(7) .
C5C F6C 1.460(11) .
C5C F7C 1.365(8) .
C5C F8C 1.329(10) .
S1D O2D 1.522(7) .
S1D O3D 1.411(6) .
S1D O4D 1.391(6) .
S1D C5D 1.812(9) .
C5D F6D 1.456(12) .
C5D F7D 1.366(9) .
C5D F8D 1.326(11) .
S9C O10C 1.465(6) .
S9C O11C 1.418(5) .
S9C O12C 1.423(5) .
S9C C13C 1.827(8) .
C13C F14C 1.331(7) .
C13C F15C 1.358(8) .
C13C F16C 1.315(8) .
S9D O10D 1.469(6) .
S9D O11D 1.414(6) .
S9D O12D 1.422(5) .
S9D C13D 1.821(8) .
C13D F14D 1.328(8) .
C13D F15D 1.359(9) .
C13D F16D 1.315(8) .

loop_
_geom_torsion_atom_site_label_1
_geom_torsion_atom_site_label_2
_geom_torsion_atom_site_label_3
_geom_torsion_atom_site_label_4
_geom_torsion
_geom_torsion_site_symmetry_1
Pd1 S1 C27 C28 151.3(3) .
Pd1 S1 C27 C32 -29.8(3) .
Pd1 S2 C36 C35 -88.7(3) 2_656
Pd1 S2 C36 C37 94.2(3) 2_656
Pd1 P1 C1 C2 -25.5(3) .
Pd1 P1 C3 C4 179.2(3) .
Pd1 P1 C3 C8 2.2(4) .
Pd1 P1 C9 C10 95.7(3) .
Pd1 P1 C9 C14 -76.8(3) .
Pd1 P2 C2 C1 -51.7(3) .
Pd1 P2 C15 C16 -23.4(4) .
Pd1 P2 C15 C20 151.4(4) .
Pd1 P2 C21 C22 121.0(3) .
Pd1 P2 C21 C26 -56.8(4) .
Pd2 S1 C27 C28 63.8(3) 2_656
Pd2 S1 C27 C32 -117.3(3) 2_656
Pd2 S2 C36 C35 179.8(2) .
Pd2 S2 C36 C37 2.8(3) .
Pd2 P3 C39 C40 48.5(3) .
Pd2 P3 C41 C42 65.2(3) .
Pd2 P3 C41 C46 -113.7(3) .
Pd2 P3 C47 C48 19.6(4) .
Pd2 P3 C47 C52 -160.9(3) .
Pd2 P4 C40 C39 20.6(3) .
Pd2 P4 C53 C54 10.5(4) .
Pd2 P4 C53 C58 -176.6(4) .
Pd2 P4 C59 C60 92.5(3) .
Pd2 P4 C59 C64 -81.2(3) .
S1 C27 C28 C29 -177.6(3) .
S1 C27 C32 C31 178.1(3) .
S2 C36 C37 C38 179.7(3) .
P1 C1 C2 P2 48.8(3) .
P1 C3 C4 C5 -175.8(5) .
P1 C3 C8 C7 177.5(4) .
P1 C9 C10 C11 -171.1(3) .
P1 C9 C14 C13 171.1(3) .
P2 C15 C16 C17 177.0(3) .
P2 C15 C20 C19 -174.6(5) .
P2 C21 C22 C23 -179.6(4) .
P2 C21 C26 C25 179.2(4) .
P3 C39 C40 P4 -43.6(3) .
P3 C41 C42 C43 -179.1(3) .
P3 C41 C46 C45 -179.1(4) .
P3 C47 C48 C49 178.0(4) .
P3 C47 C52 C51 -177.9(3) .
P4 C53 C54 C55 174.3(4) .
P4 C53 C58 C57 -174.5(5) .
P4 C59 C60 C61 -172.7(4) .
P4 C59 C64 C63 172.3(4) .
C1 P1 C3 C4 57.2(4) .
C1 P1 C3 C8 -119.9(4) .
C1 P1 C9 C10 -146.3(3) .
C1 P1 C9 C14 41.3(3) .
C2 P2 C15 C16 -137.1(3) .
C2 P2 C15 C20 37.6(4) .
C2 P2 C21 C22 -118.1(4) .
C2 P2 C21 C26 64.0(4) .
C3 P1 C1 C2 103.4(3) .
C3 P1 C9 C10 -34.7(4) .
C3 P1 C9 C14 152.8(3) .
C3 C4 C5 C6 -2.4(9) .
C4 C3 C8 C7 0.5(7) .
C4 C5 C6 C7 1.4(10) .
C5 C6 C7 C8 0.5(9) .
C6 C7 C8 C3 -1.5(7) .
C8 C3 C4 C5 1.4(8) .
C9 P1 C1 C2 -144.5(3) .
C9 P1 C3 C4 -56.1(4) .
C9 P1 C3 C8 126.8(3) .
C9 C10 C11 C12 -0.1(7) .
C10 C9 C14 C13 -1.4(6) .
C10 C11 C12 C13 -1.1(7) .
C11 C12 C13 C14 1.1(7) .
C12 C13 C14 C9 0.1(7) .
C14 C9 C10 C11 1.4(6) .
C15 P2 C2 C1 64.8(3) .
C15 P2 C21 C22 -5.0(4) .
C15 P2 C21 C26 177.1(3) .
C15 C16 C17 C18 -2.7(7) .
C16 C15 C20 C19 0.1(8) .
C16 C17 C18 C19 0.9(9) .
C17 C18 C19 C20 1.4(10) .
C18 C19 C20 C15 -1.9(9) .
C20 C15 C16 C17 2.1(6) .
C21 P2 C2 C1 -179.7(3) .
C21 P2 C15 C16 107.3(3) .
C21 P2 C15 C20 -78.0(4) .
C21 C22 C23 C24 0.2(8) .
C22 C21 C26 C25 1.4(7) .
C22 C23 C24 C25 1.7(9) .
C23 C24 C25 C26 -2.1(9) .
C24 C25 C26 C21 0.6(8) .
C26 C21 C22 C23 -1.8(7) .
C27 C28 C29 C30 -0.8(6) .
C28 C27 C32 C31 -3.0(5) .
C28 C29 C30 C31 -2.4(5) .
C28 C29 C30 C33 175.2(3) .
C29 C30 C31 C32 2.9(5) .
C29 C30 C33 C34 25.8(5) .
C29 C30 C33 C38 -152.6(3) .
C30 C31 C32 C27 -0.3(5) .
C30 C33 C34 C35 -177.0(3) .
C30 C33 C38 C37 176.3(3) .
C31 C30 C33 C34 -156.7(3) .
C31 C30 C33 C38 24.9(5) .
C32 C27 C28 C29 3.5(5) .
C33 C30 C31 C32 -174.7(3) .
C33 C34 C35 C36 1.3(5) .
C34 C33 C38 C37 -2.2(5) .
C34 C35 C36 S2 179.5(3) .
C34 C35 C36 C37 -3.4(5) .
C35 C36 C37 C38 2.7(5) .
C36 C37 C38 C33 0.1(5) .
C38 C33 C34 C35 1.5(5) .
C39 P3 C41 C42 -55.1(3) .
C39 P3 C41 C46 126.0(3) .
C39 P3 C47 C48 135.8(3) .
C39 P3 C47 C52 -44.7(4) .
C40 P4 C53 C54 -108.6(4) .
C40 P4 C53 C58 64.3(4) .
C40 P4 C59 C60 -147.1(3) .
C40 P4 C59 C64 39.3(4) .
C41 P3 C39 C40 176.2(3) .
C41 P3 C47 C48 -110.6(3) .
C41 P3 C47 C52 68.9(4) .
C41 C42 C43 C44 -1.1(6) .
C42 C41 C46 C45 2.0(6) .
C42 C43 C44 C45 0.6(7) .
C43 C44 C45 C46 1.2(8) .
C44 C45 C46 C41 -2.5(8) .
C46 C41 C42 C43 -0.2(6) .
C47 P3 C39 C40 -70.0(3) .
C47 P3 C41 C42 -169.4(3) .
C47 P3 C41 C46 11.6(4) .
C47 C48 C49 C50 0.5(7) .
C48 C47 C52 C51 1.6(6) .
C48 C49 C50 C51 0.5(7) .
C49 C50 C51 C52 -0.4(7) .
C50 C51 C52 C47 -0.6(7) .
C52 C47 C48 C49 -1.5(7) .
C53 P4 C40 C39 144.7(3) .
C53 P4 C59 C60 -36.1(4) .
C53 P4 C59 C64 150.2(3) .
C53 C54 C55 C56 -0.7(8) .
C54 C53 C58 C57 -1.4(9) .
C54 C55 C56 C57 -0.1(9) .
C55 C56 C57 C58 0.1(11) .
C56 C57 C58 C53 0.6(10) .
C58 C53 C54 C55 1.4(7) .
C59 P4 C40 C39 -102.5(3) .
C59 P4 C53 C54 137.3(4) .
C59 P4 C53 C58 -49.8(4) .
C59 C60 C61 C62 -0.7(8) .
C60 C59 C64 C63 -1.4(7) .
C60 C61 C62 C63 0.7(9) .
C61 C62 C63 C64 -1.0(9) .
C62 C63 C64 C59 1.4(8) .
C64 C59 C60 C61 1.1(7) .
O2C S1C C5C F6C -170.8(4) .
O2C S1C C5C F7C -60.6(6) .
O2C S1C C5C F8C 56.6(6) .
O3C S1C C5C F6C 70.8(5) .
O3C S1C C5C F7C -178.9(6) .
O3C S1C C5C F8C -61.8(7) .
O4C S1C C5C F6C -55.8(5) .
O4C S1C C5C F7C 54.5(7) .
O4C S1C C5C F8C 171.6(6) .
O2D S1D C5D F6D 170.8(18) .
O2D S1D C5D F7D -57.7(15) .
O2D S1D C5D F8D 38.8(14) .
O3D S1D C5D F6D 61(2) .
O3D S1D C5D F7D -167.3(19) .
O3D S1D C5D F8D -70.8(19) .
O4D S1D C5D F6D -77(2) .
O4D S1D C5D F7D 55(2) .
O4D S1D C5D F8D 151.3(18) .
O10C S9C C13C F14C -60.1(8) .
O10C S9C C13C F15C -178.6(7) .
O10C S9C C13C F16C 63.2(10) .
O11C S9C C13C F14C 62.5(8) .
O11C S9C C13C F15C -56.0(8) .
O11C S9C C13C F16C -174.3(9) .
O12C S9C C13C F14C -176.1(7) .
O12C S9C C13C F15C 65.4(8) .
O12C S9C C13C F16C -52.9(10) .
O10D S9D C13D F14D -62.7(10) .
O10D S9D C13D F15D 178.5(8) .
O10D S9D C13D F16D 65.2(12) .
O11D S9D C13D F14D 52.3(10) .
O11D S9D C13D F15D -66.6(10) .
O11D S9D C13D F16D -179.9(11) .
O12D S9D C13D F14D -177.4(9) .
O12D S9D C13D F15D 63.7(9) .
O12D S9D C13D F16D -49.5(12) .
